data_7008808
loop_
_publ_author_name
'Ohi, Hiromi'
'Tachi, Yoshimitsu'
'Kunimoto, Takashi'
'Itoh, Shinobu'

_publ_section_title
;
 Structure and photoluminescence property of two-dimensional
 coordination polymer complexes involving Cu(I)(6)X(6)(X = Cl, Br, I)
 hexagon prism cluster supported by a tripodal tripyridine ligand with
 1,3,5-triethylbenzene spacer.
;
_journal_issue 19
_journal_name_full 'Dalton transactions (Cambridge, England : 2003)'
_journal_page_first 3146
_journal_page_last 3147
_journal_paper_doi 10.1039/b508747c
_journal_year 2005
_chemical_formula_moiety 'C33 H39 Br3 Cu3 N3 '
_chemical_formula_sum 'C33 H39 Br3 Cu3 N3'
_chemical_formula_weight 908.04
_space_group_IT_number 148
_symmetry_cell_setting trigonal
_symmetry_Int_Tables_number 148
_symmetry_space_group_name_Hall '-R 3'
_symmetry_space_group_name_H-M 'R -3 :H'
_cell_angle_alpha 90.0000
_cell_angle_beta 90.0000
_cell_angle_gamma 120.0000
_cell_formula_units_Z 6
_cell_length_a 15.1677(9)
_cell_length_b 15.1677(9)
_cell_length_c 24.4621(18)
_cell_measurement_reflns_used 13675
_cell_measurement_temperature 163.1
_cell_measurement_theta_max 27.5
_cell_measurement_theta_min 3.2
_cell_volume 4873.8(5)
_computing_cell_refinement PROCESS-AUTO
_computing_data_collection PROCESS-AUTO
_computing_data_reduction CrystalStructure
_computing_molecular_graphics ORTEP3
_computing_publication_material 'CrystalStructure 3.7.0'
_computing_structure_refinement CRYSTALS
_computing_structure_solution SHELXS97
_diffrn_detector_area_resol_mean 10.00
_diffrn_measured_fraction_theta_full 1.064
_diffrn_measured_fraction_theta_max 1.064
_diffrn_measurement_device_type 'Rigaku RAXIS-RAPID'
_diffrn_measurement_method \w
_diffrn_radiation_type 'Mo K\a'
_diffrn_radiation_wavelength 0.71075
_diffrn_reflns_av_R_equivalents 0.039
_diffrn_reflns_limit_h_max 19
_diffrn_reflns_limit_h_min -19
_diffrn_reflns_limit_k_max 19
_diffrn_reflns_limit_k_min -19
_diffrn_reflns_limit_l_max 31
_diffrn_reflns_limit_l_min -31
_diffrn_reflns_number 15918
_diffrn_reflns_theta_full 27.48
_diffrn_reflns_theta_max 27.48
_exptl_absorpt_coefficient_mu 5.675
_exptl_absorpt_correction_T_max 0.567
_exptl_absorpt_correction_T_min 0.257
_exptl_absorpt_correction_type multi-scan
_exptl_absorpt_process_details
;
Higashi, T. (1995). Program for Absorption Correction.
Rigaku Corporation, Tokyo, Japan.
;
_exptl_crystal_colour colorless
_exptl_crystal_density_diffrn 1.856
_exptl_crystal_density_method 'not measured'
_exptl_crystal_description prism
_exptl_crystal_F_000 2700.00
_exptl_crystal_size_max 0.28
_exptl_crystal_size_mid 0.20
_exptl_crystal_size_min 0.10
_refine_diff_density_max 0.80
_refine_diff_density_min -0.64
_refine_ls_extinction_method none
_refine_ls_goodness_of_fit_ref 1.018
_refine_ls_hydrogen_treatment refall
_refine_ls_number_parameters 140
_refine_ls_number_reflns 2485
_refine_ls_R_factor_gt 0.0237
_refine_ls_shift/su_max 0.0000
_refine_ls_structure_factor_coef F
_refine_ls_weighting_details 'w = 1/[0.0001Fo^2^ + 1.0000\s(Fo^2^) + 0.2000]'
_refine_ls_weighting_scheme calc
_refine_ls_wR_factor_ref 0.0264
_reflns_number_gt 2121
_reflns_number_total 2485
_reflns_threshold_expression F^2^>2.0\s(F^2^)
_cod_data_source_file b508747c.txt
_cod_data_source_block '_[Cu6Br6L2]n'
_cod_original_sg_symbol_H-M 'R -3'
_cod_original_formula_sum 'C33 H39 Br3 Cu3 N3 '
_cod_database_code 7008808

loop_
_symmetry_equiv_pos_site_id
_symmetry_equiv_pos_as_xyz
1 +X,+Y,+Z
2 -Y,+X-Y,+Z
3 -X+Y,-X,+Z
4 -X,-Y,-Z
5 +Y,-X+Y,-Z
6 +X-Y,+X,-Z
7 2/3+X,1/3+Y,1/3+Z
8 2/3-Y,1/3+X-Y,1/3+Z
9 2/3-X+Y,1/3-X,1/3+Z
10 2/3-X,1/3-Y,1/3-Z
11 2/3+Y,1/3-X+Y,1/3-Z
12 2/3+X-Y,1/3+X,1/3-Z
13 1/3+X,2/3+Y,2/3+Z
14 1/3-Y,2/3+X-Y,2/3+Z
15 1/3-X+Y,2/3-X,2/3+Z
16 1/3-X,2/3-Y,2/3-Z
17 1/3+Y,2/3-X+Y,2/3-Z
18 1/3+X-Y,2/3+X,2/3-Z

loop_
_atom_site_label
_atom_site_type_symbol
_atom_site_fract_x
_atom_site_fract_y
_atom_site_fract_z
_atom_site_U_iso_or_equiv
_atom_site_adp_type
_atom_site_occupancy
_atom_site_symmetry_multiplicity
_atom_site_calc_flag
_atom_site_refinement_flags
_atom_site_disorder_assembly
_atom_site_disorder_group
Br(1) Br 1.26100(2) 0.76966(2) 0.098620(10) 0.02013(7) Uani 1.00 1 d . . .
Cu(1) Cu 1.14783(3) 0.58812(3) 0.133840(10) 0.02454(9) Uani 1.00 1 d . . .
N(1) N 1.00853(16) 0.53646(16) 0.09930(9) 0.0175(5) Uani 1.00 1 d . . .
C(1) C 0.77010(18) 0.36094(19) 0.21030(10) 0.0148(6) Uani 1.00 1 d . . .
C(2) C 0.69400(19) 0.25735(19) 0.21027(10) 0.0159(6) Uani 1.00 1 d . . .
C(3) C 0.7236(2) 0.1754(2) 0.21507(11) 0.0197(7) Uani 1.00 1 d . . .
C(4) C 0.7258(2) 0.1453(2) 0.27459(12) 0.0302(8) Uani 1.00 1 d . . .
C(5) C 0.88222(19) 0.3899(2) 0.21193(11) 0.0184(6) Uani 1.00 1 d . . .
C(6) C 0.9287(2) 0.3828(2) 0.15683(11) 0.0210(7) Uani 1.00 1 d . . .
C(7) C 0.92461(19) 0.44625(19) 0.11076(11) 0.0184(6) Uani 1.00 1 d . . .
C(8) C 0.8370(2) 0.4111(2) 0.07988(12) 0.0283(7) Uani 1.00 1 d . . .
C(9) C 0.8339(2) 0.4669(2) 0.03613(12) 0.0317(8) Uani 1.00 1 d . . .
C(10) C 0.9190(2) 0.5594(2) 0.02462(12) 0.0265(7) Uani 1.00 1 d . . .
C(11) C 1.0037(2) 0.5908(2) 0.05700(11) 0.0223(7) Uani 1.00 1 d . . .
H(31) H 0.6753 0.1167 0.1957 0.024 Uiso 1.00 1 c R . .
H(32) H 0.7892 0.2000 0.1995 0.024 Uiso 1.00 1 c R . .
H(41) H 0.7921 0.1875 0.2891 0.040 Uiso 1.00 1 c R . .
H(42) H 0.7090 0.0761 0.2766 0.040 Uiso 1.00 1 c R . .
H(43) H 0.6779 0.1546 0.2951 0.040 Uiso 1.00 1 c R . .
H(51) H 0.9201 0.4585 0.2241 0.022 Uiso 1.00 1 c R . .
H(52) H 0.8889 0.3467 0.2377 0.021 Uiso 1.00 1 c R . .
H(61) H 0.9982 0.4030 0.1629 0.025 Uiso 1.00 1 c R . .
H(62) H 0.8928 0.3136 0.1455 0.025 Uiso 1.00 1 c R . .
H(8) H 0.7790 0.3476 0.0889 0.029 Uiso 1.00 1 c R . .
H(9) H 0.7743 0.4424 0.0144 0.035 Uiso 1.00 1 c R . .
H(10) H 0.9195 0.6002 -0.0050 0.031 Uiso 1.00 1 c R . .
H(11) H 1.0621 0.6549 0.0494 0.025 Uiso 1.00 1 c R . .

loop_
_atom_site_aniso_label
_atom_site_aniso_U_11
_atom_site_aniso_U_22
_atom_site_aniso_U_33
_atom_site_aniso_U_12
_atom_site_aniso_U_13
_atom_site_aniso_U_23
Br(1) 0.01765(13) 0.02004(14) 0.01920(13) 0.00680(12) 0.00052(11) 0.00225(12)
Cu(1) 0.01929(19) 0.0269(2) 0.0261(2) 0.01056(16) -0.00211(14) 0.00190(16)
N(1) 0.0191(11) 0.0175(11) 0.0181(11) 0.0109(9) 0.0004(9) 0.0008(9)
C(1) 0.0137(12) 0.0167(12) 0.0134(12) 0.0073(10) 0.0002(10) 0.0012(10)
C(2) 0.0186(13) 0.0170(12) 0.0139(12) 0.0102(11) 0.0017(10) 0.0009(10)
C(3) 0.0179(13) 0.0166(13) 0.0262(15) 0.0098(11) 0.0043(11) 0.0045(11)
C(4) 0.0352(17) 0.0294(16) 0.0334(17) 0.0217(14) 0.0032(14) 0.0085(13)
C(5) 0.0154(12) 0.0172(13) 0.0219(14) 0.0075(11) -0.0013(11) 0.0014(11)
C(6) 0.0153(13) 0.0193(13) 0.0286(15) 0.0089(11) 0.0041(11) 0.0040(11)
C(7) 0.0164(13) 0.0206(13) 0.0207(14) 0.0111(11) 0.0034(10) 0.0003(11)
C(8) 0.0170(14) 0.0296(16) 0.0264(15) 0.0027(12) 0.0007(12) 0.0041(13)
C(9) 0.0200(14) 0.0396(18) 0.0266(16) 0.0083(13) -0.0050(12) 0.0035(13)
C(10) 0.0250(15) 0.0303(16) 0.0227(15) 0.0126(13) -0.0009(12) 0.0065(13)
C(11) 0.0205(14) 0.0200(14) 0.0233(14) 0.0078(12) 0.0016(11) 0.0007(11)

loop_
_atom_type_symbol
_atom_type_description
_atom_type_scat_dispersion_real
_atom_type_scat_dispersion_imag
_atom_type_scat_source
C C 0.003 0.002
;
International Tables for Crystallography
(1992, Vol. C, Tables 4.2.6.8 and 6.1.1.4)
;
H H 0.000 0.000
;
International Tables for Crystallography
(1992, Vol. C, Table 6.1.1.4)
;
N N 0.006 0.003
;
International Tables for Crystallography
(1992, Vol. C, Tables 4.2.6.8 and 6.1.1.4)
;
Cu Cu 0.320 1.265
;
International Tables for Crystallography
(1992, Vol. C, Tables 4.2.6.8 and 6.1.1.4)
;
Br Br -0.290 2.459
;
International Tables for Crystallography
(1992, Vol. C, Tables 4.2.6.8 and 6.1.1.4)
;

loop_
_geom_angle_atom_site_label_1
_geom_angle_atom_site_label_2
_geom_angle_atom_site_label_3
_geom_angle
_geom_angle_publ_flag
_geom_angle_site_symmetry_1
_geom_angle_site_symmetry_2
_geom_angle_site_symmetry_3
Cu(1) Br(1) Cu(1) 113.433(18) ? . . 77503
Cu(1) Br(1) Cu(1) 71.136(12) ? . . 56511
Cu(1) Br(1) Cu(1) 71.948(13) ? 77503 . 56511
Br(1) Cu(1) Br(1) 104.564(16) ? . . 75502
Br(1) Cu(1) Br(1) 107.442(14) ? . . 54512
Br(1) Cu(1) N(1) 106.47(6) ? . . .
Br(1) Cu(1) Br(1) 108.97(2) ? 75502 . 54512
Br(1) Cu(1) N(1) 110.96(7) ? 75502 . .
Br(1) Cu(1) N(1) 117.55(6) ? 54512 . .
Cu(1) N(1) C(7) 125.1(2) ? . . .
Cu(1) N(1) C(11) 116.53(15) ? . . .
C(7) N(1) C(11) 117.8(2) ? . . .
C(2) C(1) C(2) 120.0(2) ? . . 65502
C(2) C(1) C(5) 119.5(2) ? . . .
C(2) C(1) C(5) 120.5(2) ? 65502 . .
C(1) C(2) C(1) 120.0(3) ? . . 66503
C(1) C(2) C(3) 119.9(2) ? . . .
C(1) C(2) C(3) 119.9(2) ? 66503 . .
C(2) C(3) C(4) 112.1(2) ? . . .
C(1) C(5) C(6) 115.9(2) ? . . .
C(5) C(6) C(7) 116.2(2) ? . . .
N(1) C(7) C(6) 118.9(2) ? . . .
N(1) C(7) C(8) 120.9(2) ? . . .
C(6) C(7) C(8) 120.2(2) ? . . .
C(7) C(8) C(9) 120.5(2) ? . . .
C(8) C(9) C(10) 118.8(2) ? . . .
C(9) C(10) C(11) 118.1(2) ? . . .
N(1) C(11) C(10) 123.8(2) ? . . .
C(2) C(3) H(31) 108.7 ? . . .
C(2) C(3) H(32) 109.1 ? . . .
C(4) C(3) H(31) 108.5 ? . . .
C(4) C(3) H(32) 109.0 ? . . .
H(31) C(3) H(32) 109.5 ? . . .
C(3) C(4) H(41) 109.2 ? . . .
C(3) C(4) H(42) 110.2 ? . . .
C(3) C(4) H(43) 109.0 ? . . .
H(41) C(4) H(42) 109.5 ? . . .
H(41) C(4) H(43) 109.5 ? . . .
H(42) C(4) H(43) 109.5 ? . . .
C(1) C(5) H(51) 107.4 ? . . .
C(1) C(5) H(52) 107.8 ? . . .
C(6) C(5) H(51) 107.5 ? . . .
C(6) C(5) H(52) 108.6 ? . . .
H(51) C(5) H(52) 109.5 ? . . .
C(5) C(6) H(61) 108.1 ? . . .
C(5) C(6) H(62) 107.5 ? . . .
C(7) C(6) H(61) 107.8 ? . . .
C(7) C(6) H(62) 107.7 ? . . .
H(61) C(6) H(62) 109.5 ? . . .
C(7) C(8) H(8) 119.2 ? . . .
C(9) C(8) H(8) 120.2 ? . . .
C(8) C(9) H(9) 120.7 ? . . .
C(10) C(9) H(9) 120.5 ? . . .
C(9) C(10) H(10) 121.1 ? . . .
C(11) C(10) H(10) 120.8 ? . . .
N(1) C(11) H(11) 117.9 ? . . .
C(10) C(11) H(11) 118.2 ? . . .

loop_
_geom_bond_atom_site_label_1
_geom_bond_atom_site_label_2
_geom_bond_distance
_geom_bond_publ_flag
_geom_bond_site_symmetry_1
_geom_bond_site_symmetry_2
Br(1) Cu(1) 2.5582(4) ? . .
Br(1) Cu(1) 2.5101(4) ? . 77503
Br(1) Cu(1) 2.4713(3) ? . 56511
Cu(1) N(1) 2.034(2) ? . .
N(1) C(7) 1.353(2) ? . .
N(1) C(11) 1.348(3) ? . .
C(1) C(2) 1.410(3) ? . .
C(1) C(2) 1.404(4) ? . 65502
C(1) C(5) 1.530(4) ? . .
C(2) C(3) 1.523(5) ? . .
C(3) C(4) 1.531(4) ? . .
C(5) C(6) 1.550(4) ? . .
C(6) C(7) 1.504(4) ? . .
C(7) C(8) 1.383(3) ? . .
C(8) C(9) 1.379(4) ? . .
C(9) C(10) 1.380(3) ? . .
C(10) C(11) 1.376(4) ? . .
C(3) H(31) 0.950 ? . .
C(3) H(32) 0.950 ? . .
C(4) H(41) 0.950 ? . .
C(4) H(42) 0.950 ? . .
C(4) H(43) 0.950 ? . .
C(5) H(51) 0.950 ? . .
C(5) H(52) 0.950 ? . .
C(6) H(61) 0.950 ? . .
C(6) H(62) 0.950 ? . .
C(8) H(8) 0.950 ? . .
C(9) H(9) 0.950 ? . .
C(10) H(10) 0.950 ? . .
C(11) H(11) 0.950 ? . .

loop_
_geom_contact_atom_site_label_1
_geom_contact_atom_site_label_2
_geom_contact_distance
_geom_contact_publ_flag
_geom_contact_site_symmetry_1
_geom_contact_site_symmetry_2
Br(1) C(9) 3.583(2) ? . 65506
C(9) Br(1) 3.583(3) ? . 56505
Br(1) H(9) 2.956 ? . 65506
Br(1) H(10) 3.030 ? . 65506
C(3) H(32) 3.360 ? . 65510
C(3) H(61) 3.550 ? . 65510
C(3) H(62) 2.899 ? . 65510
C(4) H(43) 3.563 ? . 54518
C(4) H(62) 3.171 ? . 65510
C(4) H(10) 3.120 ? . 44507
C(4) H(11) 3.576 ? . 44507
C(6) H(31) 3.142 ? . 65510
C(6) H(32) 3.506 ? . 65510
C(6) H(42) 3.264 ? . 65510
C(7) H(42) 3.414 ? . 65510
C(10) H(42) 3.160 ? . 55413
C(11) H(42) 3.470 ? . 55413
H(31) C(6) 3.142 ? . 65510
H(31) H(32) 3.315 ? . 65510
H(31) H(61) 2.845 ? . 65510
H(31) H(62) 2.577 ? . 65510
H(32) C(3) 3.360 ? . 65510
H(32) C(6) 3.506 ? . 65510
H(32) H(31) 3.315 ? . 65510
H(32) H(32) 2.598 ? . 65510
H(32) H(62) 2.642 ? . 65510
H(41) H(43) 2.893 ? . 54518
H(41) H(62) 3.462 ? . 65510
H(41) H(11) 3.521 ? . 44507
H(42) C(6) 3.264 ? . 65510
H(42) C(7) 3.414 ? . 65510
H(42) C(10) 3.160 ? . 44507
H(42) C(11) 3.470 ? . 44507
H(42) H(61) 3.264 ? . 65510
H(42) H(62) 2.694 ? . 65510
H(42) H(10) 2.392 ? . 44507
H(42) H(11) 3.001 ? . 44507
H(43) C(4) 3.563 ? . 55517
H(43) H(41) 2.893 ? . 55517
H(43) H(43) 3.367 ? . 55517
H(43) H(43) 3.367 ? . 54518
H(43) H(52) 3.310 ? . 55517
H(43) H(10) 3.029 ? . 44507
H(52) H(43) 3.310 ? . 54518
H(61) C(3) 3.550 ? . 65510
H(61) H(31) 2.845 ? . 65510
H(61) H(42) 3.264 ? . 65510
H(62) C(3) 2.899 ? . 65510
H(62) C(4) 3.171 ? . 65510
H(62) H(31) 2.577 ? . 65510
H(62) H(32) 2.642 ? . 65510
H(62) H(41) 3.462 ? . 65510
H(62) H(42) 2.694 ? . 65510
H(9) Br(1) 2.956 ? . 56505
H(10) Br(1) 3.030 ? . 56505
H(10) C(4) 3.120 ? . 55413
H(10) H(42) 2.392 ? . 55413
H(10) H(43) 3.029 ? . 55413
H(11) C(4) 3.576 ? . 55413
H(11) H(41) 3.521 ? . 55413
H(11) H(42) 3.001 ? . 55413
Cu(1) Cu(1) 2.9263(6) ? . 54512
Cu(1) Cu(1) 4.2370(7) ? . 75502
Cu(1) Cu(1) 5.1493(5) ? . 76510
Cu(1) Cu(1) 4.2370(4) ? . 77503
Cu(1) Cu(1) 2.9263(4) ? . 56511
Cu(1) Br(1) 2.4713(3) ? . 54512
Cu(1) Br(1) 2.5101(6) ? . 75502

loop_
_geom_torsion_atom_site_label_1
_geom_torsion_atom_site_label_2
_geom_torsion_atom_site_label_3
_geom_torsion_atom_site_label_4
_geom_torsion
_geom_torsion_publ_flag
_geom_torsion_site_symmetry_1
_geom_torsion_site_symmetry_2
_geom_torsion_site_symmetry_3
_geom_torsion_site_symmetry_4
Cu(1) Br(1) Cu(1) Br(1) 61.049(17) ? . . 77503 77503
Cu(1) Br(1) Cu(1) N(1) 175.46(7) ? . . 77503 77503
Cu(1) Br(1) Cu(1) Br(1) -61.534(18) ? 77503 . . 75502
Cu(1) Br(1) Cu(1) Br(1) 54.17(2) ? 77503 . . 54512
Cu(1) Br(1) Cu(1) N(1) -179.07(7) ? 77503 . . .
Cu(1) Br(1) Cu(1) Br(1) 5.46(2) ? . . 56511 54512
Cu(1) Br(1) Cu(1) Br(1) 118.21(2) ? . . 56511 56511
Cu(1) Br(1) Cu(1) N(1) -121.85(5) ? . . 56511 56511
Cu(1) Br(1) Cu(1) Br(1) -121.203(19) ? 56511 . . 75502
Cu(1) Br(1) Cu(1) Br(1) -5.50(2) ? 56511 . . 54512
Cu(1) Br(1) Cu(1) N(1) 121.26(7) ? 56511 . . .
Cu(1) Br(1) Cu(1) Br(1) -118.14(2) ? 77503 . 56511 54512
Cu(1) Br(1) Cu(1) Br(1) -5.387(19) ? 77503 . 56511 56511
Cu(1) Br(1) Cu(1) N(1) 114.55(5) ? 77503 . 56511 56511
Cu(1) Br(1) Cu(1) Br(1) 120.259(18) ? 56511 . 77503 77503
Cu(1) Br(1) Cu(1) N(1) -125.33(8) ? 56511 . 77503 77503
Br(1) Cu(1) N(1) C(7) -174.6(2) ? . . . .
Br(1) Cu(1) N(1) C(11) 14.3(2) ? . . . .
Br(1) Cu(1) N(1) C(7) 72.2(2) ? 75502 . . .
Br(1) Cu(1) N(1) C(11) -98.9(2) ? 75502 . . .
Br(1) Cu(1) N(1) C(7) -54.2(2) ? 54512 . . .
Br(1) Cu(1) N(1) C(11) 134.7(2) ? 54512 . . .
Cu(1) N(1) C(7) C(6) 7.4(4) ? . . . .
Cu(1) N(1) C(7) C(8) -170.9(2) ? . . . .
Cu(1) N(1) C(11) C(10) 171.1(2) ? . . . .
C(7) N(1) C(11) C(10) -0.7(5) ? . . . .
C(11) N(1) C(7) C(6) 178.4(2) ? . . . .
C(11) N(1) C(7) C(8) 0.2(4) ? . . . .
C(2) C(1) C(2) C(1) 0.1(2) ? . . 65502 65502
C(2) C(1) C(2) C(3) 174.9(2) ? . . 65502 65502
C(2) C(1) C(2) C(1) -0.1(2) ? 65502 . . 66503
C(2) C(1) C(2) C(3) -174.9(2) ? 65502 . . .
C(2) C(1) C(5) C(6) 79.3(3) ? . . . .
C(5) C(1) C(2) C(1) 178.2(2) ? . . . 66503
C(5) C(1) C(2) C(3) 3.4(3) ? . . . .
C(2) C(1) C(5) C(6) -102.4(2) ? 65502 . . .
C(5) C(1) C(2) C(1) -178.2(2) ? . . 65502 65502
C(5) C(1) C(2) C(3) -3.4(3) ? . . 65502 65502
C(1) C(2) C(3) C(4) 91.2(2) ? . . . .
C(1) C(2) C(3) C(4) -83.7(2) ? 66503 . . .
C(1) C(5) C(6) C(7) 58.3(2) ? . . . .
C(5) C(6) C(7) N(1) 99.3(3) ? . . . .
C(5) C(6) C(7) C(8) -82.4(3) ? . . . .
N(1) C(7) C(8) C(9) 1.0(5) ? . . . .
C(6) C(7) C(8) C(9) -177.3(3) ? . . . .
C(7) C(8) C(9) C(10) -1.6(5) ? . . . .
C(8) C(9) C(10) C(11) 1.1(5) ? . . . .
C(9) C(10) C(11) N(1) 0.1(4) ? . . . .
